data_4037765
loop_
_publ_author_name
'He, Yuan'
'Lou, Jiang'
'Wu, Ping'
'Zhou, Yong-Gui'
'Yu, Zhengkun'

_publ_section_title
;
 Copper-Catalyzed Annulative Coupling of <i>S</i>,<i>S</i>-Disubstituted
 Enones with Diazo Compounds to Access Highly Functionalized Thiophene
 Derivatives.
;
_journal_name_full 'The Journal of organic chemistry'
_journal_paper_doi 10.1021/acs.joc.9b02982
_journal_year 2019
_chemical_formula_sum 'C11 H14 O3 S2'
_chemical_formula_weight 258.34
_space_group_crystal_system monoclinic
_space_group_IT_number 14
_space_group_name_Hall '-P 2ybc'
_space_group_name_H-M_alt 'P 1 21/c 1'
_atom_sites_solution_hydrogens geom
_audit_creation_method SHELXL-2013
_cell_angle_alpha 90
_cell_angle_beta 101.942(11)
_cell_angle_gamma 90
_cell_formula_units_Z 4
_cell_length_a 10.1280(10)
_cell_length_b 15.5124(19)
_cell_length_c 8.2549(10)
_cell_measurement_reflns_used 2169
_cell_measurement_temperature 293(2)
_cell_measurement_theta_max 26.104
_cell_measurement_theta_min 5.588
_cell_volume 1268.9(3)
_computing_cell_refinement 'CrysAlisPro 1.171.39.38a (Rigaku OD, 2017)'
_computing_data_collection 'CrysAlisPro 1.171.39.38a (Rigaku OD, 2017)'
_computing_data_reduction 'CrysAlisPro 1.171.39.38a (Rigaku OD, 2017)'
_computing_molecular_graphics 'Bruker SHELXTL'
_computing_publication_material 'Bruker SHELXTL'
_computing_structure_refinement 'SHELXL-2013 (Sheldrick, 2013)'
_computing_structure_solution 'Bruker SHELXTL'
_diffrn_ambient_temperature 293(2)
_diffrn_measured_fraction_theta_full 0.998
_diffrn_measured_fraction_theta_max 0.998
_diffrn_measurement_device_type 'CrysAlisPro 1.171.39.38a (Rigaku OD, 2017)'
_diffrn_measurement_method 'CrysAlisPro 1.171.39.38a (Rigaku OD, 2017)'
_diffrn_radiation_type MoK\a
_diffrn_radiation_wavelength 0.71073
_diffrn_reflns_av_R_equivalents 0.0243
_diffrn_reflns_av_unetI/netI 0.0261
_diffrn_reflns_Laue_measured_fraction_full 0.998
_diffrn_reflns_Laue_measured_fraction_max 0.998
_diffrn_reflns_limit_h_max 12
_diffrn_reflns_limit_h_min -12
_diffrn_reflns_limit_k_max 16
_diffrn_reflns_limit_k_min -19
_diffrn_reflns_limit_l_max 10
_diffrn_reflns_limit_l_min -8
_diffrn_reflns_number 6535
_diffrn_reflns_point_group_measured_fraction_full 0.998
_diffrn_reflns_point_group_measured_fraction_max 0.998
_diffrn_reflns_theta_full 25.242
_diffrn_reflns_theta_max 25.996
_diffrn_reflns_theta_min 3.189
_exptl_absorpt_coefficient_mu 0.409
_exptl_absorpt_correction_T_max 1.00000
_exptl_absorpt_correction_T_min 0.86129
_exptl_absorpt_correction_type multi-scan
_exptl_absorpt_process_details sadabs
_exptl_crystal_colour colorless
_exptl_crystal_density_diffrn 1.352
_exptl_crystal_description prismatic
_exptl_crystal_F_000 544
_exptl_crystal_size_max 0.180
_exptl_crystal_size_mid 0.150
_exptl_crystal_size_min 0.110
_refine_diff_density_max 0.258
_refine_diff_density_min -0.239
_refine_diff_density_rms 0.037
_refine_ls_extinction_coef 0.0042(8)
_refine_ls_extinction_expression Fc^*^=kFc[1+0.001xFc^2^\l^3^/sin(2\q)]^-1/4^
_refine_ls_extinction_method SHELXL
_refine_ls_goodness_of_fit_ref 1.037
_refine_ls_hydrogen_treatment constr
_refine_ls_matrix_type full
_refine_ls_number_parameters 150
_refine_ls_number_reflns 2484
_refine_ls_number_restraints 0
_refine_ls_restrained_S_all 1.037
_refine_ls_R_factor_all 0.0607
_refine_ls_R_factor_gt 0.0398
_refine_ls_shift/su_max 0.000
_refine_ls_shift/su_mean 0.000
_refine_ls_structure_factor_coef Fsqd
_refine_ls_weighting_details 'w=1/[\s^2^(Fo^2^)+(0.0449P)^2^+0.3790P] where P=(Fo^2^+2Fc^2^)/3'
_refine_ls_weighting_scheme calc
_refine_ls_wR_factor_gt 0.0941
_refine_ls_wR_factor_ref 0.1106
_reflns_Friedel_coverage 0.000
_reflns_number_gt 1809
_reflns_number_total 2484
_reflns_threshold_expression 'I > 2\s(I)'
_cod_data_source_file jo9b02982_si_002.cif
_cod_data_source_block LJ-C138
_cod_original_sg_symbol_H-M 'P 21/c'
_cod_database_code 4037765
_shelx_space_group_comment
; 
The symmetry employed for this shelxl refinement is uniquely defined 
by the following loop, which should always be used as a source of 
symmetry information in preference to the above space-group names. 
They are only intended as comments. 
;
_shelx_estimated_absorpt_t_min 0.930
_shelx_estimated_absorpt_t_max 0.956
_shelxl_version_number 2013-4

loop_
_space_group_symop_operation_xyz
'x, y, z'
'-x, y+1/2, -z+1/2'
'-x, -y, -z'
'x, -y-1/2, z-1/2'

loop_
_atom_site_label
_atom_site_type_symbol
_atom_site_fract_x
_atom_site_fract_y
_atom_site_fract_z
_atom_site_U_iso_or_equiv
_atom_site_adp_type
_atom_site_occupancy
_atom_site_site_symmetry_order
_atom_site_calc_flag
_atom_site_refinement_flags_posn
_atom_site_refinement_flags_adp
S1 S 0.39480(5) 0.08471(4) 0.31289(7) 0.0580(2) Uani 1 1 d . .
S2 S 0.14191(6) 0.03520(5) 0.42475(9) 0.0734(2) Uani 1 1 d . .
O1 O 0.6089(2) 0.28069(14) 0.2240(3) 0.1032(7) Uani 1 1 d . .
O2 O 0.62139(17) 0.13844(12) 0.2005(2) 0.0718(5) Uani 1 1 d . .
O3 O 0.0357(2) 0.18839(17) 0.4766(3) 0.1118(8) Uani 1 1 d . .
C1 C 0.2496(2) 0.11269(16) 0.3740(3) 0.0573(6) Uani 1 1 d . .
C2 C 0.2329(2) 0.20139(17) 0.3761(3) 0.0588(6) Uani 1 1 d . .
C3 C 0.3425(2) 0.24691(16) 0.3278(3) 0.0595(6) Uani 1 1 d . .
C4 C 0.4364(2) 0.19160(15) 0.2896(3) 0.0574(6) Uani 1 1 d . .
C5 C 0.5629(3) 0.21081(18) 0.2362(3) 0.0672(7) Uani 1 1 d . .
C6 C 0.7481(3) 0.1467(2) 0.1448(4) 0.0860(9) Uani 1 1 d . .
H6A H 0.8166 0.1722 0.2312 0.103 Uiso 1 1 calc R U
H6B H 0.7362 0.1833 0.0476 0.103 Uiso 1 1 calc R U
C7 C 0.7884(3) 0.0599(2) 0.1055(4) 0.0942(9) Uani 1 1 d . .
H7A H 0.7983 0.0242 0.2022 0.141 Uiso 1 1 calc R U
H7B H 0.8728 0.0627 0.0701 0.141 Uiso 1 1 calc R U
H7C H 0.7206 0.0359 0.0185 0.141 Uiso 1 1 calc R U
C8 C 0.3578(3) 0.34304(17) 0.3183(4) 0.0794(8) Uani 1 1 d . .
H8A H 0.4382 0.3562 0.2788 0.119 Uiso 1 1 calc R U
H8B H 0.3640 0.3676 0.4263 0.119 Uiso 1 1 calc R U
H8C H 0.2809 0.3667 0.2437 0.119 Uiso 1 1 calc R U
C9 C 0.1124(3) 0.2374(2) 0.4250(3) 0.0750(7) Uani 1 1 d . .
C10 C 0.0799(4) 0.3305(2) 0.4151(5) 0.1114(12) Uani 1 1 d . .
H10A H -0.0068 0.3395 0.4423 0.167 Uiso 1 1 calc R U
H10B H 0.0779 0.3508 0.3048 0.167 Uiso 1 1 calc R U
H10C H 0.1474 0.3615 0.4919 0.167 Uiso 1 1 calc R U
C11 C 0.2277(3) -0.06288(18) 0.3941(4) 0.0814(8) Uani 1 1 d . .
H11A H 0.2369 -0.0665 0.2809 0.122 Uiso 1 1 calc R U
H11B H 0.1766 -0.1113 0.4196 0.122 Uiso 1 1 calc R U
H11C H 0.3156 -0.0633 0.4655 0.122 Uiso 1 1 calc R U

loop_
_atom_site_aniso_label
_atom_site_aniso_U_11
_atom_site_aniso_U_22
_atom_site_aniso_U_33
_atom_site_aniso_U_23
_atom_site_aniso_U_13
_atom_site_aniso_U_12
S1 0.0556(3) 0.0568(4) 0.0616(4) 0.0037(3) 0.0125(3) -0.0049(3)
S2 0.0602(4) 0.0832(5) 0.0785(5) 0.0035(4) 0.0185(3) -0.0144(3)
O1 0.1081(17) 0.0679(13) 0.146(2) 0.0015(12) 0.0551(15) -0.0269(12)
O2 0.0653(10) 0.0674(12) 0.0878(12) 0.0045(9) 0.0278(9) -0.0124(9)
O3 0.0807(14) 0.1141(19) 0.153(2) -0.0016(16) 0.0519(14) 0.0051(13)
C1 0.0530(12) 0.0679(16) 0.0484(12) 0.0029(11) 0.0047(10) -0.0042(11)
C2 0.0575(13) 0.0701(16) 0.0453(12) 0.0012(11) 0.0028(10) 0.0029(12)
C3 0.0709(15) 0.0604(15) 0.0419(12) 0.0019(10) -0.0004(10) -0.0018(12)
C4 0.0641(14) 0.0538(14) 0.0519(12) 0.0040(11) 0.0068(10) -0.0070(12)
C5 0.0738(16) 0.0632(16) 0.0635(15) 0.0045(12) 0.0117(12) -0.0141(13)
C6 0.0694(17) 0.092(2) 0.103(2) 0.0143(18) 0.0333(16) -0.0163(15)
C7 0.092(2) 0.093(2) 0.109(2) 0.0054(19) 0.0480(18) -0.0004(18)
C8 0.096(2) 0.0593(16) 0.0791(18) 0.0013(13) 0.0101(15) 0.0032(14)
C9 0.0703(17) 0.090(2) 0.0631(16) -0.0038(15) 0.0110(13) 0.0114(16)
C10 0.118(3) 0.106(3) 0.120(3) 0.003(2) 0.047(2) 0.042(2)
C11 0.0826(18) 0.0712(18) 0.092(2) 0.0089(15) 0.0210(15) -0.0156(14)

loop_
_atom_type_symbol
_atom_type_description
_atom_type_scat_dispersion_real
_atom_type_scat_dispersion_imag
_atom_type_scat_source
C C 0.0033 0.0016 'International Tables Vol C Tables 4.2.6.8 and 6.1.1.4'
H H 0.0000 0.0000 'International Tables Vol C Tables 4.2.6.8 and 6.1.1.4'
O O 0.0106 0.0060 'International Tables Vol C Tables 4.2.6.8 and 6.1.1.4'
S S 0.1246 0.1234 'International Tables Vol C Tables 4.2.6.8 and 6.1.1.4'

loop_
_geom_angle_atom_site_label_1
_geom_angle_atom_site_label_2
_geom_angle_atom_site_label_3
_geom_angle
C1 S1 C4 91.94(12)
C1 S2 C11 101.91(12)
C5 O2 C6 117.2(2)
C2 C1 S1 111.75(18)
C2 C1 S2 126.95(19)
S1 C1 S2 121.30(15)
C1 C2 C3 112.4(2)
C1 C2 C9 119.3(2)
C3 C2 C9 128.3(3)
C4 C3 C2 111.7(2)
C4 C3 C8 121.8(2)
C2 C3 C8 126.5(2)
C3 C4 C5 129.4(2)
C3 C4 S1 112.25(18)
C5 C4 S1 118.37(19)
O1 C5 O2 123.3(3)
O1 C5 C4 126.2(3)
O2 C5 C4 110.6(2)
O2 C6 C7 107.1(2)
O2 C6 H6A 110.3
C7 C6 H6A 110.3
O2 C6 H6B 110.3
C7 C6 H6B 110.3
H6A C6 H6B 108.6
C6 C7 H7A 109.5
C6 C7 H7B 109.5
H7A C7 H7B 109.5
C6 C7 H7C 109.5
H7A C7 H7C 109.5
H7B C7 H7C 109.5
C3 C8 H8A 109.5
C3 C8 H8B 109.5
H8A C8 H8B 109.5
C3 C8 H8C 109.5
H8A C8 H8C 109.5
H8B C8 H8C 109.5
O3 C9 C2 118.8(3)
O3 C9 C10 118.4(3)
C2 C9 C10 122.9(3)
C9 C10 H10A 109.5
C9 C10 H10B 109.5
H10A C10 H10B 109.5
C9 C10 H10C 109.5
H10A C10 H10C 109.5
H10B C10 H10C 109.5
S2 C11 H11A 109.5
S2 C11 H11B 109.5
H11A C11 H11B 109.5
S2 C11 H11C 109.5
H11A C11 H11C 109.5
H11B C11 H11C 109.5

loop_
_geom_bond_atom_site_label_1
_geom_bond_atom_site_label_2
_geom_bond_distance
S1 C1 1.706(2)
S1 C4 1.731(2)
S2 C1 1.732(2)
S2 C11 1.796(3)
O1 C5 1.192(3)
O2 C5 1.331(3)
O2 C6 1.455(3)
O3 C9 1.224(4)
C1 C2 1.387(3)
C2 C3 1.439(3)
C2 C9 1.473(4)
C3 C4 1.366(3)
C3 C8 1.503(4)
C4 C5 1.469(3)
C6 C7 1.463(4)
C6 H6A 0.9700
C6 H6B 0.9700
C7 H7A 0.9600
C7 H7B 0.9600
C7 H7C 0.9600
C8 H8A 0.9600
C8 H8B 0.9600
C8 H8C 0.9600
C9 C10 1.480(4)
C10 H10A 0.9600
C10 H10B 0.9600
C10 H10C 0.9600
C11 H11A 0.9600
C11 H11B 0.9600
C11 H11C 0.9600

loop_
_geom_torsion_atom_site_label_1
_geom_torsion_atom_site_label_2
_geom_torsion_atom_site_label_3
_geom_torsion_atom_site_label_4
_geom_torsion
C4 S1 C1 C2 0.22(18)
C4 S1 C1 S2 -179.85(14)
C11 S2 C1 C2 -179.9(2)
C11 S2 C1 S1 0.23(17)
S1 C1 C2 C3 -0.5(2)
S2 C1 C2 C3 179.54(16)
S1 C1 C2 C9 179.66(17)
S2 C1 C2 C9 -0.3(3)
C1 C2 C3 C4 0.7(3)
C9 C2 C3 C4 -179.6(2)
C1 C2 C3 C8 -179.3(2)
C9 C2 C3 C8 0.5(4)
C2 C3 C4 C5 -179.6(2)
C8 C3 C4 C5 0.3(4)
C2 C3 C4 S1 -0.5(2)
C8 C3 C4 S1 179.43(18)
C1 S1 C4 C3 0.16(18)
C1 S1 C4 C5 179.40(18)
C6 O2 C5 O1 0.3(4)
C6 O2 C5 C4 179.8(2)
C3 C4 C5 O1 3.7(4)
S1 C4 C5 O1 -175.3(2)
C3 C4 C5 O2 -175.8(2)
S1 C4 C5 O2 5.1(3)
C5 O2 C6 C7 -177.1(2)
C1 C2 C9 O3 6.3(4)
C3 C2 C9 O3 -173.4(3)
C1 C2 C9 C10 -173.9(3)
C3 C2 C9 C10 6.3(4)
